data_4105936
loop_
_publ_author_name
'Javier Mart\'i-Rujas'
'Nazrul Islam'
'Daisuke Hashizume'
'Fujio Izumi'
'Makoto Fujita'
'Masaki Kawano'

_publ_contact_author 'Masaki Kawano'
_publ_contact_author_email mkawano@postech.ac.kr
_publ_section_title
;
 Dramatic Structural Rearrangements in Porous Coordination Networks
;
_journal_name_full 'Journal of the American Chemical Society'
_journal_page_first 5853
_journal_page_last 5860
_journal_paper_doi 10.1021/ja109160a
_journal_volume 133
_journal_year 2011
_chemical_formula_sum 'C36 Br6 N12 O Zn3'
_chemical_formula_weight 1318.27
_chemical_name_systematic
;
 ?
;
_space_group_IT_number 61
_symmetry_cell_setting orthorhombic
_symmetry_Int_Tables_number 61
_symmetry_space_group_name_Hall '-P 2ac 2ab'
_symmetry_space_group_name_H-M 'P b c a'
_audit_creation_method RIETAN-FP
_cell_angle_alpha 90
_cell_angle_beta 90
_cell_angle_gamma 90
_cell_formula_units_Z 8
_cell_length_a 23.089(2)
_cell_length_b 22.702(2)
_cell_length_c 15.646(1)
_cell_volume 8201.1(11)
_diffrn_ambient_temperature 100
_diffrn_radiation_source SPring-8
_diffrn_radiation_type Synchrotron
_diffrn_radiation_wavelength 1.3
_pd_phase_name 'heated znbr2'
_refine_ls_R_factor_gt 0.0399
_refine_ls_wR_factor_gt 0.0539
_cod_data_source_file ja109160a_si_002_1.cif
_cod_data_source_block 2a
_cod_original_cell_volume 8201(1)
_cod_original_formula_sum 'C36 Br6 N12 Zn3 O'
_cod_database_code 4105936

loop_
_symmetry_equiv_pos_as_xyz
'x, y, z'
'-x, -y, -z'
'-x+1/2, -y, z+1/2'
'x+1/2, y, -z+1/2'
'-x, y+1/2, -z+1/2'
'x, -y+1/2, z+1/2'
'x+1/2, -y+1/2, -z'
'-x+1/2, y+1/2, z'

loop_
_atom_site_aniso_label
_atom_site_aniso_U_11
_atom_site_aniso_U_22
_atom_site_aniso_U_33
_atom_site_aniso_U_12
_atom_site_aniso_U_13
_atom_site_aniso_U_23
Zn1 0.00513 0.00513 0.00513 0.00000 0.00000 0.00000
Zn2 0.00513 0.00513 0.00513 0.00000 0.00000 0.00000
Zn3 0.00513 0.00513 0.00513 0.00000 0.00000 0.00000
Br1 0.00513 0.00513 0.00513 0.00000 0.00000 0.00000
Br2 0.00513 0.00513 0.00513 0.00000 0.00000 0.00000
Br3 0.00513 0.00513 0.00513 0.00000 0.00000 0.00000
Br4 0.00513 0.00513 0.00513 0.00000 0.00000 0.00000
Br5 0.00513 0.00513 0.00513 0.00000 0.00000 0.00000
Br6 0.00513 0.00513 0.00513 0.00000 0.00000 0.00000
Na1 0.00513 0.00513 0.00513 0.00000 0.00000 0.00000
Ca1 0.00513 0.00513 0.00513 0.00000 0.00000 0.00000
Cb2 0.00513 0.00513 0.00513 0.00000 0.00000 0.00000
Cc3 0.00513 0.00513 0.00513 0.00000 0.00000 0.00000
Cb4 0.00513 0.00513 0.00513 0.00000 0.00000 0.00000
Ca5 0.00513 0.00513 0.00513 0.00000 0.00000 0.00000
Na2 0.00513 0.00513 0.00513 0.00000 0.00000 0.00000
Ca6 0.00513 0.00513 0.00513 0.00000 0.00000 0.00000
Cb7 0.00513 0.00513 0.00513 0.00000 0.00000 0.00000
Cc8 0.00513 0.00513 0.00513 0.00000 0.00000 0.00000
Cb9 0.00513 0.00513 0.00513 0.00000 0.00000 0.00000
Ca10 0.00513 0.00513 0.00513 0.00000 0.00000 0.00000
Na3 0.00513 0.00513 0.00513 0.00000 0.00000 0.00000
Ca11 0.00513 0.00513 0.00513 0.00000 0.00000 0.00000
Cb12 0.00513 0.00513 0.00513 0.00000 0.00000 0.00000
Cc13 0.00513 0.00513 0.00513 0.00000 0.00000 0.00000
Cb14 0.00513 0.00513 0.00513 0.00000 0.00000 0.00000
Ca15 0.00513 0.00513 0.00513 0.00000 0.00000 0.00000
Cd16 0.00513 0.00513 0.00513 0.00000 0.00000 0.00000
Nb7 0.00513 0.00513 0.00513 0.00000 0.00000 0.00000
Cd17 0.00513 0.00513 0.00513 0.00000 0.00000 0.00000
Nb8 0.00513 0.00513 0.00513 0.00000 0.00000 0.00000
Cd18 0.00513 0.00513 0.00513 0.00000 0.00000 0.00000
Nb9 0.00513 0.00513 0.00513 0.00000 0.00000 0.00000
Na4 0.00513 0.00513 0.00513 0.00000 0.00000 0.00000
Ca19 0.00513 0.00513 0.00513 0.00000 0.00000 0.00000
Cb20 0.00513 0.00513 0.00513 0.00000 0.00000 0.00000
Cc21 0.00513 0.00513 0.00513 0.00000 0.00000 0.00000
Cb22 0.00513 0.00513 0.00513 0.00000 0.00000 0.00000
Ca23 0.00513 0.00513 0.00513 0.00000 0.00000 0.00000
Na5 0.00513 0.00513 0.00513 0.00000 0.00000 0.00000
Ca24 0.00513 0.00513 0.00513 0.00000 0.00000 0.00000
Cb25 0.00513 0.00513 0.00513 0.00000 0.00000 0.00000
Cc26 0.00513 0.00513 0.00513 0.00000 0.00000 0.00000
Cb27 0.00513 0.00513 0.00513 0.00000 0.00000 0.00000
Ca28 0.00513 0.00513 0.00513 0.00000 0.00000 0.00000
Na6 0.00513 0.00513 0.00513 0.00000 0.00000 0.00000
Ca29 0.00513 0.00513 0.00513 0.00000 0.00000 0.00000
Cb30 0.00513 0.00513 0.00513 0.00000 0.00000 0.00000
Cc31 0.00513 0.00513 0.00513 0.00000 0.00000 0.00000
Cb32 0.00513 0.00513 0.00513 0.00000 0.00000 0.00000
Ca33 0.00513 0.00513 0.00513 0.00000 0.00000 0.00000
Cd34 0.00513 0.00513 0.00513 0.00000 0.00000 0.00000
Nb10 0.00513 0.00513 0.00513 0.00000 0.00000 0.00000
Cd35 0.00513 0.00513 0.00513 0.00000 0.00000 0.00000
Nb11 0.00513 0.00513 0.00513 0.00000 0.00000 0.00000
Cd36 0.00513 0.00513 0.00513 0.00000 0.00000 0.00000
Nb12 0.00513 0.00513 0.00513 0.00000 0.00000 0.00000

loop_
_atom_site_label
_atom_site_occupancy
_atom_site_fract_x
_atom_site_fract_y
_atom_site_fract_z
_atom_site_thermal_displace_type
_atom_site_B_iso_or_equiv
_atom_site_type_symbol
Zn1 1.0 -0.12164(84) 0.6025(8) 1.1025(11) Biso 0.405 Zn
Zn2 1.0 -0.62978(83) 0.53906(69) 0.7293(12) Biso 0.405 Zn
Zn3 1.0 0.1447(8) 0.11445(83) 1.050(1) Biso 0.405 Zn
Br1 1.0 -0.09168(51) 0.66178(62) 1.21635(82) Biso 0.405 Br
Br2 1.0 -0.05890(63) 0.60664(59) 0.98141(85) Biso 0.405 Br
Br3 1.0 -0.64993(56) 0.47622(65) 0.84364(92) Biso 0.405 Br
Br4 1.0 -0.70159(54) 0.59431(63) 0.66326(78) Biso 0.405 Br
Br5 1.0 0.18327(59) 0.14390(66) 0.91838(83) Biso 0.405 Br
Br6 1.0 0.13653(56) 0.01297(68) 1.10350(85) Biso 0.405 Br
Na1 1.0 -0.2016(43) 0.6323(45) 1.065(6) Biso 0.405 n
Ca1 1.0 -0.2381(48) 0.5987(56) 1.028(7) Biso 0.405 C
Cb2 1.0 -0.2865(42) 0.6162(54) 0.9958(73) Biso 0.405 C
Cc3 1.0 -0.301(6) 0.6793(56) 1.0053(78) Biso 0.405 C
Cb4 1.0 -0.2615(54) 0.7165(52) 1.0458(85) Biso 0.405 C
Ca5 1.0 -0.2137(57) 0.6942(53) 1.0763(76) Biso 0.405 C
Na2 1.0 -0.562(4) 0.583(4) 0.7786(58) Biso 0.405 n
Ca6 1.0 -0.5681(42) 0.643(5) 0.7600(72) Biso 0.405 C
Cb7 1.0 -0.5283(49) 0.6840(54) 0.7936(75) Biso 0.405 C
Cc8 1.0 -0.4798(55) 0.6594(59) 0.8542(79) Biso 0.405 C
Cb9 1.0 -0.4773(46) 0.6014(59) 0.8666(68) Biso 0.405 C
Ca10 1.0 -0.5194(51) 0.5639(55) 0.8271(77) Biso 0.405 C
Na3 1.0 -0.3928(43) 0.9776(38) 0.8587(58) Biso 0.405 n
Ca11 1.0 -0.3493(47) 0.9520(51) 0.9052(75) Biso 0.405 C
Cb12 1.0 -0.3513(48) 0.8942(58) 0.9227(63) Biso 0.405 C
Cc13 1.0 -0.4027(57) 0.8584(61) 0.8934(72) Biso 0.405 C
Cb14 1.0 -0.4452(49) 0.8811(53) 0.8533(74) Biso 0.405 C
Ca15 1.0 -0.4404(54) 0.9446(59) 0.8336(74) Biso 0.405 C
Cd16 1.0 -0.3488(54) 0.705(6) 0.9592(78) Biso 0.405 C
Nb7 1.0 -0.3920(42) 0.6682(35) 0.9301(61) Biso 0.405 n
Cd17 1.0 -0.4371(48) 0.696(6) 0.8920(79) Biso 0.405 C
Nb8 1.0 -0.4442(39) 0.7563(47) 0.8819(55) Biso 0.405 n
Cd18 1.0 -0.4012(55) 0.7864(55) 0.9110(71) Biso 0.405 C
Nb9 1.0 -0.3499(37) 0.7641(46) 0.9539(54) Biso 0.405 n
Na4 1.0 -0.1343(47) 0.5139(39) 1.1406(57) Biso 0.405 n
Ca19 1.0 -0.0817(47) 0.4795(56) 1.1030(72) Biso 0.405 C
Cb20 1.0 -0.0777(52) 0.4238(52) 1.1157(73) Biso 0.405 C
Cc21 1.0 -0.1246(55) 0.3970(61) 1.1627(75) Biso 0.405 C
Cb22 1.0 -0.1685(43) 0.4279(61) 1.1916(78) Biso 0.405 C
Ca23 1.0 -0.1704(44) 0.489(6) 1.1798(76) Biso 0.405 C
Na5 1.0 0.0605(38) 0.1500(43) 1.0559(52) Biso 0.405 n
Ca24 1.0 0.017(5) 0.1220(46) 1.099(7) Biso 0.405 C
Cb25 1.0 -0.0296(52) 0.1495(54) 1.1315(68) Biso 0.405 C
Cc26 1.0 -0.0334(52) 0.2118(52) 1.1171(78) Biso 0.405 C
Cb27 1.0 0.0124(53) 0.2420(46) 1.0697(72) Biso 0.405 C
Ca28 1.0 0.0574(53) 0.2128(57) 1.0428(75) Biso 0.405 C
Na6 1.0 -0.3040(35) 0.1522(44) 1.3700(54) Biso 0.405 n
Ca29 1.0 -0.3058(46) 0.2096(55) 1.3593(76) Biso 0.405 C
Cb30 1.0 -0.2635(64) 0.2423(52) 1.3124(78) Biso 0.405 C
Cc31 1.0 -0.2202(52) 0.2110(59) 1.2749(83) Biso 0.405 C
Cb32 1.0 -0.2194(46) 0.1484(58) 1.2840(73) Biso 0.405 C
Ca33 1.0 -0.2624(53) 0.1203(44) 1.3338(85) Biso 0.405 C
Cd34 1.0 -0.1261(54) 0.3271(58) 1.1745(82) Biso 0.405 C
Nb10 1.0 -0.0836(38) 0.2987(44) 1.1407(54) Biso 0.405 n
Cd35 1.0 -0.0835(58) 0.2426(66) 1.1493(74) Biso 0.405 C
Nb11 1.0 -0.1252(45) 0.2115(35) 1.1886(62) Biso 0.405 n
Cd36 1.0 -0.1697(53) 0.2445(59) 1.2218(91) Biso 0.405 C
Nb12 1.0 -0.1717(36) 0.3028(41) 1.2188(61) Biso 0.405 n
